data_4088338
loop_
_publ_author_name
'Ohki, Yasuhiro'
'Hoshino, Ryoko'
'Tatsumi, Kazuyuki'

_publ_section_title
;
 N-Heterocyclic Carbene Complexes of Three- and Four-Coordinate Fe(I)
;
_journal_issue 10
_journal_name_full Organometallics
_journal_page_first 1368
_journal_paper_doi 10.1021/acs.organomet.5b01025
_journal_volume 35
_journal_year 2016
_chemical_formula_moiety 'C11 H21 F6 N2 P'
_chemical_formula_sum 'C11 H21 F6 N2 P'
_chemical_formula_weight 326.26
_space_group_crystal_system orthorhombic
_space_group_IT_number 62
_space_group_name_Hall '-P 2ac 2n'
_space_group_name_H-M_alt 'P n m a'
_atom_sites_solution_hydrogens geom
_atom_sites_solution_primary direct
_atom_sites_solution_secondary difmap
_cell_angle_alpha 90.0000
_cell_angle_beta 90.0000
_cell_angle_gamma 90.0000
_cell_formula_units_Z 4
_cell_length_a 11.922(3)
_cell_length_b 14.727(4)
_cell_length_c 8.545(2)
_cell_measurement_reflns_used 4224
_cell_measurement_temperature 293
_cell_measurement_theta_max 27.48
_cell_measurement_theta_min 3.24
_cell_volume 1500.3(7)
_computing_cell_refinement CrystalClear
_computing_data_collection 'CrystalClear (Rigaku Inc., 2008)'
_computing_data_reduction CrystalClear
_computing_molecular_graphics 'CrystalStructure 4.1'
_computing_publication_material 'CrystalStructure 4.1 (Rigaku, 2014)'
_computing_structure_refinement 'SHELXL2013 (Sheldrick, 2008)'
_computing_structure_solution 'SIR92 (Altomare, et al., 1994)'
_diffrn_ambient_temperature 293
_diffrn_detector_area_resol_mean 7.314
_diffrn_measured_fraction_theta_full 0.989
_diffrn_measured_fraction_theta_max 0.991
_diffrn_measurement_device_type 'Rigaku Saturn70'
_diffrn_measurement_method \w
_diffrn_radiation_type 'Mo K\a'
_diffrn_radiation_wavelength 0.71075
_diffrn_reflns_av_R_equivalents 0.0280
_diffrn_reflns_Laue_measured_fraction_full 0.989
_diffrn_reflns_Laue_measured_fraction_max 0.991
_diffrn_reflns_limit_h_max 15
_diffrn_reflns_limit_h_min -10
_diffrn_reflns_limit_k_max 19
_diffrn_reflns_limit_k_min -19
_diffrn_reflns_limit_l_max 11
_diffrn_reflns_limit_l_min -10
_diffrn_reflns_number 11289
_diffrn_reflns_point_group_measured_fraction_full 0.989
_diffrn_reflns_point_group_measured_fraction_max 0.991
_diffrn_reflns_theta_full 25.242
_diffrn_reflns_theta_max 27.486
_diffrn_reflns_theta_min 3.243
_diffrn_standards_number 0
_exptl_absorpt_coefficient_mu 0.239
_exptl_absorpt_correction_T_max 0.953
_exptl_absorpt_correction_T_min 0.861
_exptl_absorpt_correction_type multi-scan
_exptl_absorpt_process_details 'REQAB (Rigaku, 1998)'
_exptl_crystal_colour colorless
_exptl_crystal_density_diffrn 1.444
_exptl_crystal_density_method 'not measured'
_exptl_crystal_description prism
_exptl_crystal_F_000 680.00
_exptl_crystal_size_max 0.200
_exptl_crystal_size_mid 0.200
_exptl_crystal_size_min 0.200
_refine_diff_density_max 0.78
_refine_diff_density_min -0.72
_refine_ls_extinction_method none
_refine_ls_goodness_of_fit_ref 1.085
_refine_ls_hydrogen_treatment mixed
_refine_ls_number_parameters 111
_refine_ls_number_reflns 1768
_refine_ls_number_restraints 0
_refine_ls_R_factor_all 0.0851
_refine_ls_R_factor_gt 0.0751
_refine_ls_shift/su_max 0.000
_refine_ls_structure_factor_coef Fsqd
_refine_ls_weighting_details 'w = 1/[\s^2^(Fo^2^)+(0.1142P)^2^+1.9002P] where P=(Fo^2^+2Fc^2^)/3'
_refine_ls_weighting_scheme calc
_refine_ls_wR_factor_gt 0.2098
_refine_ls_wR_factor_ref 0.2199
_reflns_number_gt 1462
_reflns_number_total 1768
_reflns_threshold_expression F^2^>2.0\s(F^2^)
_cod_data_source_file om5b01025_si_002.cif
_cod_data_source_block hoshi22-[HiPr][PF6]-ortho
_cod_original_cell_volume 1500.2(7)
_cod_database_code 4088338

loop_
_symmetry_equiv_pos_site_id
_space_group_symop_operation_xyz
1 +X,+Y,+Z
2 1/2-X,1/2+Y,1/2+Z
3 +X,1/2-Y,+Z
4 1/2-X,-Y,1/2+Z
5 -X,-Y,-Z
6 1/2+X,1/2-Y,1/2-Z
7 -X,1/2+Y,-Z
8 1/2+X,+Y,1/2-Z

loop_
_atom_site_label
_atom_site_type_symbol
_atom_site_fract_x
_atom_site_fract_y
_atom_site_fract_z
_atom_site_U_iso_or_equiv
_atom_site_adp_type
_atom_site_occupancy
_atom_site_site_symmetry_multiplicity
_atom_site_calc_flag
_atom_site_refinement_flags
P1 P 0.32223(8) 0.25 0.99265(10) 0.0306(3) Uani 1 4 d .
F2 F 0.2317(2) 0.25 0.8559(3) 0.0557(7) Uani 1 4 d .
F3 F 0.4146(2) 0.25 1.1274(3) 0.0718(10) Uani 1 4 d .
F4 F 0.2226(6) 0.25 1.1225(8) 0.0517(15) Uiso 0.4 4 d .
F5 F 0.2423(5) 0.1974(5) 1.1010(8) 0.0625(15) Uiso 0.35 8 d .
F6 F 0.2736(6) 0.1497(5) 1.0478(9) 0.0545(16) Uiso 0.3 8 d .
F7 F 0.3226(7) 0.1431(5) 0.9968(9) 0.0569(18) Uiso 0.3 8 d .
F8 F 0.3696(6) 0.1590(5) 0.9303(9) 0.0530(15) Uiso 0.3 8 d .
F9 F 0.4066(4) 0.1914(4) 0.8809(6) 0.0544(12) Uiso 0.4 8 d .
F10 F 0.4247(8) 0.25 0.8736(11) 0.054(2) Uiso 0.3 4 d .
N1 N 0.24879(16) 0.17638(14) 0.4897(2) 0.0259(5) Uani 1 8 d .
C1 C 0.1844(3) 0.25 0.4846(4) 0.0307(8) Uani 1 4 d .
C2 C 0.35985(19) 0.20374(17) 0.4998(2) 0.0264(5) Uani 1 8 d .
C3 C 0.2064(2) 0.08204(16) 0.4937(3) 0.0294(6) Uani 1 8 d .
C4 C 0.1214(2) 0.06726(18) 0.3642(3) 0.0399(7) Uani 1 8 d .
C5 C 0.1586(3) 0.06247(18) 0.6549(3) 0.0439(7) Uani 1 8 d .
C6 C 0.4549(2) 0.1384(2) 0.5066(3) 0.0392(7) Uani 1 8 d .
H7A H 0.10184 0.00409 0.35927 0.0479 Uiso 1 8 calc R
H7B H 0.15309 0.08584 0.26603 0.0479 Uiso 1 8 calc R
H7C H 0.05534 0.1025 0.38535 0.0479 Uiso 1 8 calc R
H8 H 0.26976 0.04093 0.47585 0.0353 Uiso 1 8 calc R
H9A H 0.45556 0.10218 0.41317 0.0470 Uiso 1 8 calc R
H9B H 0.44614 0.09962 0.59611 0.0470 Uiso 1 8 calc R
H9C H 0.52421 0.17116 0.51493 0.0470 Uiso 1 8 calc R
H10A H 0.21318 0.07764 0.73324 0.0527 Uiso 1 8 calc R
H10B H 0.14007 -0.00082 0.66273 0.0527 Uiso 1 8 calc R
H10C H 0.09218 0.09821 0.67077 0.0527 Uiso 1 8 calc R
H11 H 0.102(4) 0.25 0.483(4) 0.025(10) Uiso 1 4 d .

loop_
_atom_site_aniso_label
_atom_site_aniso_U_11
_atom_site_aniso_U_22
_atom_site_aniso_U_33
_atom_site_aniso_U_12
_atom_site_aniso_U_13
_atom_site_aniso_U_23
P1 0.0299(5) 0.0322(6) 0.0297(5) 0.0000 0.0004(3) 0.0000
F2 0.0499(14) 0.0664(18) 0.0508(15) 0.0000 -0.0170(12) 0.0000
F3 0.0516(16) 0.121(3) 0.0428(15) 0.0000 -0.0145(12) 0.0000
N1 0.0227(10) 0.0254(10) 0.0296(10) 0.0010(7) -0.0000(7) -0.0005(7)
C1 0.0264(17) 0.0243(16) 0.0415(19) 0.0000 0.0004(13) 0.0000
C2 0.0220(11) 0.0348(13) 0.0223(10) 0.0011(9) 0.0007(8) -0.0009(8)
C3 0.0299(12) 0.0212(11) 0.0372(14) 0.0017(9) -0.0028(9) -0.0013(9)
C4 0.0495(15) 0.0299(13) 0.0403(14) -0.0045(11) -0.0109(12) -0.0046(11)
C5 0.0610(18) 0.0316(13) 0.0392(15) -0.0109(12) -0.0023(13) 0.0058(11)
C6 0.0262(12) 0.0399(15) 0.0515(17) 0.0073(11) -0.0002(10) -0.0020(12)

loop_
_atom_type_symbol
_atom_type_description
_atom_type_scat_dispersion_real
_atom_type_scat_dispersion_imag
_atom_type_scat_source
C C 0.0033 0.0016
;
International Tables for Crystallography
(Vol. C, Tables 4.2.6.8 and 6.1.1.4)
;
H H 0.0000 0.0000
;
International Tables for Crystallography
(Vol. C, Table 6.1.1.4)
;
N N 0.0061 0.0033
;
International Tables for Crystallography
(Vol. C, Tables 4.2.6.8 and 6.1.1.4)
;
P P 0.1023 0.0942
;
International Tables for Crystallography
(Vol. C, Tables 4.2.6.8 and 6.1.1.4)
;
F F 0.0171 0.0103
;
International Tables for Crystallography
(Vol. C, Tables 4.2.6.8 and 6.1.1.4)
;

loop_
_geom_angle_atom_site_label_1
_geom_angle_atom_site_label_2
_geom_angle_atom_site_label_3
_geom_angle
_geom_angle_publ_flag
_geom_angle_site_symmetry_1
_geom_angle_site_symmetry_3
F2 P1 F3 179.00(14) yes . .
F2 P1 F4 90.3(3) yes . .
F2 P1 F5 91.2(3) yes . .
F2 P1 F5 91.2(3) yes . 3_555
F2 P1 F6 88.4(3) yes . .
F2 P1 F6 88.4(3) yes . 3_555
F2 P1 F7 91.1(3) yes . .
F2 P1 F7 91.1(3) yes . 3_555
F2 P1 F8 89.7(3) yes . .
F2 P1 F8 89.7(3) yes . 3_555
F2 P1 F9 89.3(2) yes . .
F2 P1 F9 89.3(2) yes . 3_555
F2 P1 F10 92.9(3) yes . .
F3 P1 F4 90.7(3) yes . .
F3 P1 F5 89.6(3) yes . .
F3 P1 F5 89.6(3) yes . 3_555
F3 P1 F6 92.1(3) yes . .
F3 P1 F6 92.1(3) yes . 3_555
F3 P1 F7 88.9(3) yes . .
F3 P1 F7 88.9(3) yes . 3_555
F3 P1 F8 89.8(3) yes . .
F3 P1 F8 89.8(3) yes . 3_555
F3 P1 F9 89.8(2) yes . .
F3 P1 F9 89.8(2) yes . 3_555
F3 P1 F10 86.1(3) yes . .
F4 P1 F5 30.3(3) yes . .
F4 P1 F5 30.3(3) yes . 3_555
F4 P1 F6 63.2(3) yes . .
F4 P1 F6 63.2(3) yes . 3_555
F4 P1 F7 89.2(3) yes . .
F4 P1 F7 89.2(3) yes . 3_555
F4 P1 F8 120.1(3) yes . .
F4 P1 F8 120.1(3) yes . 3_555
F4 P1 F9 148.09(19) yes . .
F4 P1 F9 148.09(19) yes . 3_555
F4 P1 F10 176.8(4) yes . .
F5 P1 F5 60.5(4) yes . 3_555
F5 P1 F6 33.1(4) yes . .
F5 P1 F6 93.5(4) yes . 3_555
F5 P1 F7 59.0(4) yes . .
F5 P1 F7 119.5(4) yes . 3_555
F5 P1 F8 89.8(4) yes . .
F5 P1 F8 150.4(4) yes . 3_555
F5 P1 F9 117.8(3) yes . .
F5 P1 F9 178.3(3) yes . 3_555
F5 P1 F10 149.5(3) yes . .
F5 P1 F6 93.5(4) yes 3_555 .
F5 P1 F6 33.1(4) yes 3_555 3_555
F5 P1 F7 119.5(4) yes 3_555 .
F5 P1 F7 59.0(4) yes 3_555 3_555
F5 P1 F8 150.4(4) yes 3_555 .
F5 P1 F8 89.8(4) yes 3_555 3_555
F5 P1 F9 178.3(3) yes 3_555 .
F5 P1 F9 117.8(3) yes 3_555 3_555
F5 P1 F10 149.5(3) yes 3_555 .
F6 P1 F6 126.3(4) yes . 3_555
F6 P1 F7 26.2(4) yes . .
F6 P1 F7 152.5(4) yes . 3_555
F6 P1 F8 56.9(4) yes . .
F6 P1 F8 176.2(4) yes . 3_555
F6 P1 F9 84.9(3) yes . .
F6 P1 F9 148.6(3) yes . 3_555
F6 P1 F10 116.8(3) yes . .
F6 P1 F7 152.5(4) yes 3_555 .
F6 P1 F7 26.2(4) yes 3_555 3_555
F6 P1 F8 176.2(4) yes 3_555 .
F6 P1 F8 56.9(4) yes 3_555 3_555
F6 P1 F9 148.6(3) yes 3_555 .
F6 P1 F9 84.9(3) yes 3_555 3_555
F6 P1 F10 116.8(3) yes 3_555 .
F7 P1 F7 177.4(4) yes . 3_555
F7 P1 F8 30.9(4) yes . .
F7 P1 F8 150.6(4) yes . 3_555
F7 P1 F9 58.9(3) yes . .
F7 P1 F9 122.7(4) yes . 3_555
F7 P1 F10 90.7(3) yes . .
F7 P1 F8 150.6(4) yes 3_555 .
F7 P1 F8 30.9(4) yes 3_555 3_555
F7 P1 F9 122.7(4) yes 3_555 .
F7 P1 F9 58.9(3) yes 3_555 3_555
F7 P1 F10 90.7(3) yes 3_555 .
F8 P1 F8 119.8(4) yes . 3_555
F8 P1 F9 28.0(3) yes . .
F8 P1 F9 91.8(3) yes . 3_555
F8 P1 F10 60.0(3) yes . .
F8 P1 F9 91.8(3) yes 3_555 .
F8 P1 F9 28.0(3) yes 3_555 3_555
F8 P1 F10 60.0(3) yes 3_555 .
F9 P1 F9 63.8(3) yes . 3_555
F9 P1 F10 32.10(19) yes . .
F9 P1 F10 32.10(19) yes 3_555 .
P1 F4 F5 69.1(6) yes . .
P1 F4 F5 69.1(6) yes . 3_555
P1 F4 F6 59.2(3) yes . .
P1 F4 F6 59.2(3) yes . 3_555
F5 F4 F5 138.0(11) yes . 3_555
F5 F4 F6 10.4(6) yes . .
F5 F4 F6 128.3(8) yes . 3_555
F5 F4 F6 128.3(8) yes 3_555 .
F5 F4 F6 10.4(6) yes 3_555 3_555
F6 F4 F6 118.3(5) yes . 3_555
P1 F5 F4 80.7(7) yes . .
P1 F5 F5 59.7(3) yes . 3_555
P1 F5 F6 80.5(6) yes . .
P1 F5 F7 61.7(4) yes . .
F4 F5 F5 21.0(6) yes . 3_555
F4 F5 F6 160.1(11) yes . .
F4 F5 F7 142.3(9) yes . .
F5 F5 F6 140.0(8) yes 3_555 .
F5 F5 F7 121.4(6) yes 3_555 .
F6 F5 F7 19.5(6) yes . .
P1 F6 F4 57.6(3) yes . .
P1 F6 F5 66.5(6) yes . .
P1 F6 F7 70.8(8) yes . .
P1 F6 F8 58.1(4) yes . .
F4 F6 F5 9.5(5) yes . .
F4 F6 F7 127.9(10) yes . .
F4 F6 F8 115.6(6) yes . .
F5 F6 F7 136.0(12) yes . .
F5 F6 F8 124.3(8) yes . .
F7 F6 F8 13.5(7) yes . .
P1 F7 F5 59.4(4) yes . .
P1 F7 F6 83.0(9) yes . .
P1 F7 F8 72.9(7) yes . .
P1 F7 F9 62.4(4) yes . .
F5 F7 F6 24.5(7) yes . .
F5 F7 F8 132.2(9) yes . .
F5 F7 F9 121.8(6) yes . .
F6 F7 F8 154.6(14) yes . .
F6 F7 F9 144.8(11) yes . .
F8 F7 F9 10.5(6) yes . .
P1 F8 F6 65.1(4) yes . .
P1 F8 F7 76.3(7) yes . .
P1 F8 F9 82.1(7) yes . .
P1 F8 F10 61.3(4) yes . .
F6 F8 F7 11.9(7) yes . .
F6 F8 F9 147.0(9) yes . .
F6 F8 F10 126.3(6) yes . .
F7 F8 F9 158.3(12) yes . .
F7 F8 F10 137.1(9) yes . .
F9 F8 F10 21.2(6) yes . .
P1 F9 F7 58.7(3) yes . .
P1 F9 F8 69.9(6) yes . .
P1 F9 F9 58.1(2) yes . 3_555
P1 F9 F10 71.2(7) yes . .
F7 F9 F8 11.2(6) yes . .
F7 F9 F9 116.8(5) yes . 3_555
F7 F9 F10 129.3(8) yes . .
F8 F9 F9 128.0(8) yes . 3_555
F8 F9 F10 140.5(10) yes . .
F9 F9 F10 14.6(6) yes 3_555 .
P1 F10 F8 58.7(4) yes . .
P1 F10 F8 58.7(4) yes . 3_555
P1 F10 F9 76.7(7) yes . .
P1 F10 F9 76.7(7) yes . 3_555
F8 F10 F8 117.3(7) yes . 3_555
F8 F10 F9 18.3(5) yes . .
F8 F10 F9 134.8(10) yes . 3_555
F8 F10 F9 134.8(10) yes 3_555 .
F8 F10 F9 18.3(5) yes 3_555 3_555
F9 F10 F9 150.8(12) yes . 3_555
C1 N1 C2 108.5(2) yes . .
C1 N1 C3 124.7(2) yes . .
C2 N1 C3 126.7(2) yes . .
N1 C1 N1 109.3(3) yes . 3_555
N1 C2 C2 106.9(2) yes . 3_555
N1 C2 C6 122.8(2) yes . .
C2 C2 C6 130.3(2) yes 3_555 .
N1 C3 C4 110.28(19) yes . .
N1 C3 C5 109.12(19) yes . .
C4 C3 C5 112.6(2) yes . .
N1 C1 H11 125.30(17) no . .
N1 C1 H11 125.30(17) no 3_555 .
N1 C3 H8 108.255 no . .
C4 C3 H8 108.255 no . .
C5 C3 H8 108.257 no . .
C3 C4 H7A 109.474 no . .
C3 C4 H7B 109.473 no . .
C3 C4 H7C 109.469 no . .
H7A C4 H7B 109.471 no . .
H7A C4 H7C 109.467 no . .
H7B C4 H7C 109.472 no . .
C3 C5 H10A 109.470 no . .
C3 C5 H10B 109.468 no . .
C3 C5 H10C 109.471 no . .
H10A C5 H10B 109.467 no . .
H10A C5 H10C 109.476 no . .
H10B C5 H10C 109.474 no . .
C2 C6 H9A 109.467 no . .
C2 C6 H9B 109.471 no . .
C2 C6 H9C 109.469 no . .
H9A C6 H9B 109.468 no . .
H9A C6 H9C 109.478 no . .
H9B C6 H9C 109.475 no . .

loop_
_geom_bond_atom_site_label_1
_geom_bond_atom_site_label_2
_geom_bond_distance
_geom_bond_publ_flag
_geom_bond_site_symmetry_2
P1 F2 1.591(3) yes .
P1 F3 1.593(3) yes .
P1 F4 1.625(7) yes .
P1 F5 1.538(7) yes .
P1 F5 1.538(7) yes 3_555
P1 F6 1.655(7) yes .
P1 F6 1.655(7) yes 3_555
P1 F7 1.574(8) yes .
P1 F7 1.574(8) yes 3_555
P1 F8 1.549(7) yes .
P1 F8 1.549(7) yes 3_555
P1 F9 1.633(5) yes .
P1 F9 1.633(5) yes 3_555
P1 F10 1.589(9) yes .
F4 F5 0.831(7) yes .
F4 F5 0.831(7) yes 3_555
F4 F6 1.720(8) yes .
F4 F6 1.720(8) yes 3_555
F5 F5 1.551(10) yes 3_555
F5 F6 0.915(10) yes .
F5 F7 1.532(10) yes .
F6 F7 0.736(11) yes .
F6 F8 1.529(11) yes .
F7 F8 0.831(11) yes .
F7 F9 1.577(10) yes .
F8 F9 0.774(9) yes .
F8 F10 1.569(9) yes .
F9 F9 1.727(8) yes 3_555
F9 F10 0.892(6) yes .
N1 C1 1.329(3) yes .
N1 C2 1.387(3) yes .
N1 C3 1.479(3) yes .
C2 C2 1.363(4) yes 3_555
C2 C6 1.488(4) yes .
C3 C4 1.516(4) yes .
C3 C5 1.519(4) yes .
C1 H11 0.98(4) no .
C3 H8 0.980 no .
C4 H7A 0.960 no .
C4 H7B 0.960 no .
C4 H7C 0.960 no .
C5 H10A 0.960 no .
C5 H10B 0.960 no .
C5 H10C 0.960 no .
C6 H9A 0.960 no .
C6 H9B 0.960 no .
C6 H9C 0.960 no .

loop_
_geom_contact_atom_site_label_1
_geom_contact_atom_site_label_2
_geom_contact_distance
_geom_contact_publ_flag
_geom_contact_site_symmetry_2
N1 C3 3.594(3) no 3_555
C1 C2 2.204(4) no 3_555
C1 C3 2.489(2) no 3_555
C1 C4 2.977(3) no .
C1 C4 2.977(3) no 3_555
C1 C5 3.137(3) no .
C1 C5 3.137(3) no 3_555
C2 C5 3.442(4) no .
C3 C6 3.078(4) no .
C6 C6 3.288(4) no 3_555
F2 N1 3.318(3) no .
F2 N1 3.318(3) no 3_555
F2 C1 3.222(4) no .
F2 C2 3.472(3) no .
F2 C2 3.472(3) no 3_555
F2 C5 3.367(3) no .
F2 C5 3.367(3) no 3_555
F3 C1 3.356(4) no 6_556
F3 C2 3.319(3) no 1_556
F3 C2 3.319(3) no 3_556
F4 N1 3.334(7) no 1_556
F4 N1 3.334(7) no 3_556
F4 C1 3.127(8) no 1_556
F5 N1 3.337(7) no 1_556
F5 C1 3.438(7) no 1_556
F5 C4 3.287(7) no 1_556
F6 C3 3.453(8) no 4_555
F6 C4 3.476(8) no 1_556
F6 C5 3.355(8) no 4_555
F7 C3 3.334(8) no 4_555
F7 C4 3.366(8) no 4_555
F7 C5 3.323(8) no 4_555
F8 C4 3.381(8) no 4_555
F9 C2 3.308(6) no .
F9 C5 3.567(6) no 8_556
F9 C6 3.342(6) no .
F10 C1 3.325(10) no 6_556
F10 C2 3.356(9) no .
F10 C2 3.356(9) no 3_555
F10 C6 3.559(9) no .
F10 C6 3.559(9) no 3_555
N1 F2 3.318(3) no .
N1 F4 3.334(7) no 1_554
N1 F5 3.337(7) no 1_554
C1 F2 3.222(4) no .
C1 F3 3.356(4) no 6_456
C1 F4 3.127(8) no 1_554
C1 F5 3.438(7) no 1_554
C1 F5 3.438(7) no 3_554
C1 F10 3.325(10) no 6_456
C2 F2 3.472(3) no .
C2 F3 3.319(3) no 1_554
C2 F9 3.308(6) no .
C2 F10 3.356(9) no .
C3 F6 3.453(8) no 4_554
C3 F7 3.334(8) no 4_554
C4 F5 3.287(7) no 1_554
C4 F6 3.476(8) no 1_554
C4 F7 3.366(8) no 4_554
C4 F8 3.381(8) no 4_554
C5 F2 3.367(3) no .
C5 F6 3.355(8) no 4_554
C5 F7 3.323(8) no 4_554
C5 F9 3.567(6) no 8_456
C6 F9 3.342(6) no .
C6 F10 3.559(9) no .
N1 H7A 3.2785 no .
N1 H7B 2.5945 no .
N1 H7C 2.7014 no .
N1 H9A 2.7746 no .
N1 H9B 2.7642 no .
N1 H9C 3.2915 no .
N1 H10A 2.5741 no .
N1 H10B 3.2675 no .
N1 H10C 2.6843 no .
C1 H7B 3.0776 no .
C1 H7B 3.0776 no 3_555
C1 H7C 2.7937 no .
C1 H7C 2.7937 no 3_555
C1 H8 3.2436 no .
C1 H8 3.2436 no 3_555
C1 H10A 3.3278 no .
C1 H10A 3.3278 no 3_555
C1 H10C 2.9557 no .
C1 H10C 2.9557 no 3_555
C2 H8 2.6352 no .
C2 H9A 3.1653 no 3_555
C2 H9B 3.1814 no 3_555
C2 H9C 2.6927 no 3_555
C2 H10A 3.2380 no .
C2 H11 3.15(4) no .
C3 H9A 3.0636 no .
C3 H9B 3.0005 no .
C3 H11 2.768(19) no .
C4 H10A 3.3414 no .
C4 H10B 2.7498 no .
C4 H10C 2.6815 no .
C4 H11 2.886(13) no .
C5 H7A 2.7530 no .
C5 H7B 3.3416 no .
C5 H7C 2.6773 no .
C5 H9B 3.5082 no .
C5 H11 3.198(18) no .
C6 H8 2.6456 no .
C6 H9C 2.9250 no 3_555
C6 H10A 3.5851 no .
H7A H8 2.3010 no .
H7A H10B 2.6338 no .
H7A H10C 3.0032 no .
H7B H8 2.3636 no .
H7B H10C 3.5385 no .
H7B H11 3.1071 no .
H7C H8 2.8204 no .
H7C H10A 3.5372 no .
H7C H10B 2.9922 no .
H7C H10C 2.4789 no .
H7C H11 2.3941 no .
H8 H9A 2.4510 no .
H8 H9B 2.4949 no .
H8 H10A 2.3631 no .
H8 H10B 2.3062 no .
H8 H10C 2.8227 no .
H9A H9C 3.5451 no 3_555
H9B H9C 3.5696 no 3_555
H9B H10A 3.0317 no .
H9C H9C 2.3221 no 3_555
H10A H11 3.5711 no .
H10C H11 2.7531 no .
P1 H11 3.35(4) no 6_556
F2 H9C 2.9471 no 6_456
F2 H9C 2.9471 no 8_456
F2 H10A 2.7550 no .
F2 H10A 2.7550 no 3_555
F2 H10C 3.2041 no .
F2 H10C 3.2041 no 3_555
F2 H11 3.54(4) no .
F3 H7C 2.7469 no 6_556
F3 H7C 2.7469 no 8_556
F3 H9A 3.3076 no 1_556
F3 H9A 3.3076 no 3_556
F3 H11 2.43(4) no 6_556
F4 H7B 2.8347 no 1_556
F4 H7B 2.8347 no 3_556
F4 H9C 2.8846 no 6_456
F4 H9C 2.8846 no 8_456
F4 H11 3.40(4) no 1_556
F5 H7B 2.4117 no 1_556
F5 H7C 3.5808 no 1_556
F5 H9C 3.3894 no 6_456
F5 H9C 2.8084 no 8_456
F5 H10B 3.2593 no 4_555
F6 H7A 3.1515 no 4_555
F6 H7B 2.5353 no 1_556
F6 H7C 3.4773 no 8_556
F6 H8 2.9206 no 4_555
F6 H9C 3.0377 no 8_456
F6 H10A 2.9783 no .
F6 H10B 2.6141 no 4_555
F7 H7A 2.6254 no 4_555
F7 H7B 3.1765 no 1_556
F7 H7C 3.0114 no 8_556
F7 H8 2.9315 no 4_555
F7 H9C 3.5831 no 8_456
F7 H10A 2.7758 no .
F7 H10B 2.5692 no 4_555
F7 H10C 3.5797 no 8_556
F8 H7A 2.5007 no 4_555
F8 H7C 2.8416 no 8_556
F8 H8 3.4034 no 4_555
F8 H9B 3.1229 no .
F8 H10A 2.7842 no .
F8 H10B 3.0633 no 4_555
F8 H10C 2.9304 no 8_556
F8 H11 3.17(4) no 6_556
F9 H7A 2.8863 no 4_555
F9 H7C 2.9749 no 8_556
F9 H9B 2.8230 no .
F9 H9C 3.4400 no .
F9 H10A 3.1163 no .
F9 H10C 2.6410 no 8_556
F9 H11 2.75(4) no 6_556
F10 H7C 3.3747 no 6_556
F10 H7C 3.3747 no 8_556
F10 H9B 3.2546 no .
F10 H9B 3.2546 no 3_555
F10 H9C 3.4856 no .
F10 H9C 3.4856 no 3_555
F10 H10C 3.0215 no 6_556
F10 H10C 3.0215 no 8_556
F10 H11 2.45(4) no 6_556
C3 H10A 3.3766 no 4_554
C3 H10B 3.5747 no 4_554
C4 H9A 3.1289 no 8_455
C4 H9B 3.4548 no 4_554
C4 H10A 3.1139 no 4_554
C4 H10B 3.4656 no 4_554
C4 H10B 3.2750 no 5_556
C4 H10C 3.5368 no 5_556
C5 H7A 3.4885 no 4_555
C5 H7A 3.2577 no 5_556
C5 H7B 3.2733 no 4_555
C5 H7C 3.5388 no 5_556
C5 H8 3.2509 no 4_555
C5 H9A 3.5495 no 4_555
C5 H9B 3.3522 no 8_456
C6 H7B 3.4074 no 8_555
C6 H7C 3.5960 no 8_555
C6 H10C 3.2603 no 8_556
H7A F6 3.1515 no 4_554
H7A F7 2.6254 no 4_554
H7A F8 2.5007 no 4_554
H7A F9 2.8863 no 4_554
H7A C5 3.4885 no 4_554
H7A C5 3.2577 no 5_556
H7A H7A 3.4198 no 5_556
H7A H7C 3.2768 no 5_556
H7A H9A 3.2477 no 8_455
H7A H9B 2.7778 no 4_554
H7A H10A 2.7335 no 4_554
H7A H10B 3.5058 no 4_554
H7A H10B 2.8906 no 5_556
H7A H10C 2.7724 no 5_556
H7B F4 2.8347 no 1_554
H7B F5 2.4117 no 1_554
H7B F6 2.5353 no 1_554
H7B F7 3.1765 no 1_554
H7B C5 3.2733 no 4_554
H7B C6 3.4074 no 8_455
H7B H8 3.2372 no 4_554
H7B H9A 2.8193 no 8_455
H7B H9B 3.3117 no 4_554
H7B H9C 3.1150 no 8_455
H7B H10A 2.9011 no 4_554
H7B H10B 2.9030 no 4_554
H7C F3 2.7469 no 6_456
H7C F5 3.5808 no 1_554
H7C F6 3.4773 no 8_456
H7C F7 3.0114 no 8_456
H7C F8 2.8416 no 8_456
H7C F9 2.9749 no 8_456
H7C F10 3.3747 no 6_456
H7C C5 3.5388 no 5_556
H7C C6 3.5960 no 8_455
H7C H7A 3.2768 no 5_556
H7C H9A 2.8145 no 8_455
H7C H9C 3.5859 no 8_455
H7C H10B 2.7997 no 5_556
H7C H10C 3.4727 no 5_556
H8 F6 2.9206 no 4_554
H8 F7 2.9315 no 4_554
H8 F8 3.4034 no 4_554
H8 C5 3.2509 no 4_554
H8 H7B 3.2372 no 4_555
H8 H10A 2.7181 no 4_554
H8 H10B 2.9433 no 4_554
H9A F3 3.3076 no 1_554
H9A C4 3.1289 no 8_555
H9A C5 3.5495 no 4_554
H9A H7A 3.2477 no 8_555
H9A H7B 2.8193 no 8_555
H9A H7C 2.8145 no 8_555
H9A H9A 3.5188 no 5_656
H9A H9B 3.1955 no 5_656
H9A H10B 2.8473 no 4_554
H9B F8 3.1229 no .
H9B F9 2.8230 no .
H9B F10 3.2546 no .
H9B C4 3.4548 no 4_555
H9B C5 3.3522 no 8_556
H9B H7A 2.7778 no 4_555
H9B H7B 3.3117 no 4_555
H9B H9A 3.1955 no 5_656
H9B H9B 3.5995 no 5_656
H9B H10A 3.5166 no 8_556
H9B H10B 3.4322 no 8_556
H9B H10C 2.6457 no 8_556
H9C F2 2.9471 no 6_556
H9C F4 2.8846 no 6_556
H9C F5 3.3894 no 6_556
H9C F5 2.8084 no 8_556
H9C F6 3.0377 no 8_556
H9C F7 3.5831 no 8_556
H9C F9 3.4400 no .
H9C F10 3.4856 no .
H9C H7B 3.1150 no 8_555
H9C H7C 3.5859 no 8_555
H9C H10A 3.4063 no 8_556
H9C H10C 3.0039 no 8_556
H10A F2 2.7550 no .
H10A F6 2.9783 no .
H10A F7 2.7758 no .
H10A F8 2.7842 no .
H10A F9 3.1163 no .
H10A C3 3.3766 no 4_555
H10A C4 3.1139 no 4_555
H10A H7A 2.7335 no 4_555
H10A H7B 2.9011 no 4_555
H10A H8 2.7181 no 4_555
H10A H9B 3.5166 no 8_456
H10A H9C 3.4063 no 8_456
H10B F5 3.2593 no 4_554
H10B F6 2.6141 no 4_554
H10B F7 2.5692 no 4_554
H10B F8 3.0633 no 4_554
H10B C3 3.5747 no 4_555
H10B C4 3.4656 no 4_555
H10B C4 3.2750 no 5_556
H10B H7A 3.5058 no 4_555
H10B H7A 2.8906 no 5_556
H10B H7B 2.9030 no 4_555
H10B H7C 2.7997 no 5_556
H10B H8 2.9433 no 4_555
H10B H9A 2.8473 no 4_555
H10B H9B 3.4322 no 8_456
H10C F2 3.2041 no .
H10C F7 3.5797 no 8_456
H10C F8 2.9304 no 8_456
H10C F9 2.6410 no 8_456
H10C F10 3.0215 no 6_456
H10C C4 3.5368 no 5_556
H10C C6 3.2603 no 8_456
H10C H7A 2.7724 no 5_556
H10C H7C 3.4727 no 5_556
H10C H9B 2.6457 no 8_456
H10C H9C 3.0039 no 8_456
H11 P1 3.35(4) no 6_456
H11 F2 3.54(4) no .
H11 F3 2.43(4) no 6_456
H11 F4 3.40(4) no 1_554
H11 F8 3.17(4) no 6_456
H11 F8 3.17(4) no 8_456
H11 F9 2.75(4) no 6_456
H11 F9 2.75(4) no 8_456
H11 F10 2.45(4) no 6_456

loop_
_geom_torsion_atom_site_label_1
_geom_torsion_atom_site_label_2
_geom_torsion_atom_site_label_3
_geom_torsion_atom_site_label_4
_geom_torsion
_geom_torsion_publ_flag
_geom_torsion_site_symmetry_1
_geom_torsion_site_symmetry_3
_geom_torsion_site_symmetry_4
F2 P1 F4 F5 91.9(4) no . . .
F2 P1 F4 F5 -91.9(4) no . . 3_555
F2 P1 F4 F6 88.01(13) no . . .
F2 P1 F4 F6 -88.01(13) no . . 3_555
F2 P1 F5 F4 -88.5(4) no . . .
F2 P1 F5 F5 -90.72(14) no . . 3_555
F2 P1 F5 F6 85.1(4) no . . .
F2 P1 F5 F7 90.51(15) no . . .
F2 P1 F5 F4 88.5(4) no . 3_555 .
F2 P1 F5 F5 90.72(14) no . 3_555 .
F2 P1 F5 F6 -85.1(4) no . 3_555 3_555
F2 P1 F5 F7 -90.51(15) no . 3_555 3_555
F2 P1 F6 F4 -91.18(16) no . . .
F2 P1 F6 F5 -94.8(4) no . . .
F2 P1 F6 F7 95.8(5) no . . .
F2 P1 F6 F8 90.73(19) no . . .
F2 P1 F6 F4 91.18(16) no . 3_555 .
F2 P1 F6 F5 94.8(4) no . 3_555 3_555
F2 P1 F6 F7 -95.8(5) no . 3_555 3_555
F2 P1 F6 F8 -90.73(19) no . 3_555 3_555
F2 P1 F7 F5 -90.8(2) no . . .
F2 P1 F7 F6 -84.1(6) no . . .
F2 P1 F7 F8 87.7(5) no . . .
F2 P1 F7 F9 88.6(2) no . . .
F2 P1 F7 F5 90.8(2) no . 3_555 3_555
F2 P1 F7 F6 84.1(6) no . 3_555 3_555
F2 P1 F7 F8 -87.7(5) no . 3_555 3_555
F2 P1 F7 F9 -88.6(2) no . 3_555 3_555
F2 P1 F8 F6 -88.2(2) no . . .
F2 P1 F8 F7 -92.6(5) no . . .
F2 P1 F8 F9 89.1(5) no . . .
F2 P1 F8 F10 93.55(18) no . . .
F2 P1 F8 F6 88.2(2) no . 3_555 3_555
F2 P1 F8 F7 92.6(5) no . 3_555 3_555
F2 P1 F8 F9 -89.1(5) no . 3_555 3_555
F2 P1 F8 F10 -93.55(18) no . 3_555 .
F2 P1 F9 F7 -91.66(12) no . . .
F2 P1 F9 F8 -90.7(3) no . . .
F2 P1 F9 F9 89.57(10) no . . 3_555
F2 P1 F9 F10 96.6(3) no . . .
F2 P1 F9 F7 91.66(12) no . 3_555 3_555
F2 P1 F9 F8 90.7(3) no . 3_555 3_555
F2 P1 F9 F9 -89.57(10) no . 3_555 .
F2 P1 F9 F10 -96.6(3) no . 3_555 .
F2 P1 F10 F8 -87.98(19) no . . .
F2 P1 F10 F8 87.98(19) no . . 3_555
F2 P1 F10 F9 -84.0(5) no . . .
F2 P1 F10 F9 84.0(5) no . . 3_555
F3 P1 F4 F5 -88.1(4) no . . .
F3 P1 F4 F5 88.1(4) no . . 3_555
F3 P1 F4 F6 -91.99(13) no . . .
F3 P1 F4 F6 91.99(13) no . . 3_555
F3 P1 F5 F4 92.0(4) no . . .
F3 P1 F5 F5 89.79(14) no . . 3_555
F3 P1 F5 F6 -94.4(4) no . . .
F3 P1 F5 F7 -88.99(15) no . . .
F3 P1 F5 F4 -92.0(4) no . 3_555 .
F3 P1 F5 F5 -89.79(14) no . 3_555 .
F3 P1 F5 F6 94.4(4) no . 3_555 3_555
F3 P1 F5 F7 88.99(15) no . 3_555 3_555
F3 P1 F6 F4 89.71(16) no . . .
F3 P1 F6 F5 86.1(4) no . . .
F3 P1 F6 F7 -83.4(5) no . . .
F3 P1 F6 F8 -88.4(2) no . . .
F3 P1 F6 F4 -89.71(16) no . 3_555 .
F3 P1 F6 F5 -86.1(4) no . 3_555 3_555
F3 P1 F6 F7 83.4(5) no . 3_555 3_555
F3 P1 F6 F8 88.4(2) no . 3_555 3_555
F3 P1 F7 F5 90.2(2) no . . .
F3 P1 F7 F6 96.9(6) no . . .
F3 P1 F7 F8 -91.3(5) no . . .
F3 P1 F7 F9 -90.5(2) no . . .
F3 P1 F7 F5 -90.2(2) no . 3_555 3_555
F3 P1 F7 F6 -96.9(6) no . 3_555 3_555
F3 P1 F7 F8 91.3(5) no . 3_555 3_555
F3 P1 F7 F9 90.5(2) no . 3_555 3_555
F3 P1 F8 F6 92.6(2) no . . .
F3 P1 F8 F7 88.3(5) no . . .
F3 P1 F8 F9 -90.1(5) no . . .
F3 P1 F8 F10 -85.59(18) no . . .
F3 P1 F8 F6 -92.6(2) no . 3_555 3_555
F3 P1 F8 F7 -88.3(5) no . 3_555 3_555
F3 P1 F8 F9 90.1(5) no . 3_555 3_555
F3 P1 F8 F10 85.59(18) no . 3_555 .
F3 P1 F9 F7 88.86(12) no . . .
F3 P1 F9 F8 89.8(3) no . . .
F3 P1 F9 F9 -89.90(10) no . . 3_555
F3 P1 F9 F10 -82.9(3) no . . .
F3 P1 F9 F7 -88.86(12) no . 3_555 3_555
F3 P1 F9 F8 -89.8(3) no . 3_555 3_555
F3 P1 F9 F9 89.90(10) no . 3_555 .
F3 P1 F9 F10 82.9(3) no . 3_555 .
F3 P1 F10 F8 92.02(19) no . . .
F3 P1 F10 F8 -92.02(19) no . . 3_555
F3 P1 F10 F9 96.0(5) no . . .
F3 P1 F10 F9 -96.0(5) no . . 3_555
F4 P1 F5 F4 0.0(5) no . . .
F4 P1 F5 F5 -2.2(6) no . . 3_555
F4 P1 F5 F6 173.6(9) no . . .
F4 P1 F5 F7 179.0(7) no . . .
F5 P1 F4 F5 0.0(5) no . . .
F5 P1 F4 F5 176.2(10) no . . 3_555
F5 P1 F4 F6 -3.9(6) no . . .
F5 P1 F4 F6 -179.9(7) no . . 3_555
F4 P1 F5 F4 0.0(5) no . 3_555 .
F4 P1 F5 F5 2.2(6) no . 3_555 .
F4 P1 F5 F6 -173.6(9) no . 3_555 3_555
F4 P1 F5 F7 -179.0(7) no . 3_555 3_555
F5 P1 F4 F5 -176.2(10) no 3_555 . .
F5 P1 F4 F5 0.0(5) no 3_555 . 3_555
F5 P1 F4 F6 179.9(7) no 3_555 . .
F5 P1 F4 F6 3.9(6) no 3_555 . 3_555
F4 P1 F6 F4 -0.0(3) no . . .
F4 P1 F6 F5 -3.6(4) no . . .
F4 P1 F6 F7 -173.1(7) no . . .
F4 P1 F6 F8 -178.1(4) no . . .
F6 P1 F4 F5 3.9(4) no . . .
F6 P1 F4 F5 -179.9(6) no . . 3_555
F6 P1 F4 F6 0.0(3) no . . .
F6 P1 F4 F6 -176.0(4) no . . 3_555
F4 P1 F6 F4 0.0(3) no . 3_555 .
F4 P1 F6 F5 3.6(4) no . 3_555 3_555
F4 P1 F6 F7 173.1(7) no . 3_555 3_555
F4 P1 F6 F8 178.1(4) no . 3_555 3_555
F6 P1 F4 F5 179.9(6) no 3_555 . .
F6 P1 F4 F5 -3.9(4) no 3_555 . 3_555
F6 P1 F4 F6 176.0(4) no 3_555 . .
F6 P1 F4 F6 0.0(3) no 3_555 . 3_555
F4 P1 F7 F5 -0.5(3) no . . .
F4 P1 F7 F6 6.2(6) no . . .
F4 P1 F7 F8 178.0(6) no . . .
F4 P1 F7 F9 178.9(3) no . . .
F7 P1 F4 F5 0.8(5) no . . .
F7 P1 F4 F5 177.0(5) no . . 3_555
F7 P1 F4 F6 -3.1(3) no . . .
F7 P1 F4 F6 -179.1(3) no . . 3_555
F4 P1 F7 F5 0.5(3) no . 3_555 3_555
F4 P1 F7 F6 -6.2(6) no . 3_555 3_555
F4 P1 F7 F8 -178.0(6) no . 3_555 3_555
F4 P1 F7 F9 -178.9(3) no . 3_555 3_555
F7 P1 F4 F5 -177.0(5) no 3_555 . .
F7 P1 F4 F5 -0.8(5) no 3_555 . 3_555
F7 P1 F4 F6 179.1(3) no 3_555 . .
F7 P1 F4 F6 3.1(3) no 3_555 . 3_555
F4 P1 F8 F6 2.0(4) no . . .
F4 P1 F8 F7 -2.4(7) no . . .
F4 P1 F8 F9 179.3(5) no . . .
F4 P1 F8 F10 -176.2(3) no . . .
F8 P1 F4 F5 2.0(6) no . . .
F8 P1 F4 F5 178.3(4) no . . 3_555
F8 P1 F4 F6 -1.8(4) no . . .
F8 P1 F4 F6 -177.9(3) no . . 3_555
F4 P1 F8 F6 -2.0(4) no . 3_555 3_555
F4 P1 F8 F7 2.4(7) no . 3_555 3_555
F4 P1 F8 F9 -179.3(5) no . 3_555 3_555
F4 P1 F8 F10 176.2(3) no . 3_555 .
F8 P1 F4 F5 -178.3(4) no 3_555 . .
F8 P1 F4 F5 -2.0(6) no 3_555 . 3_555
F8 P1 F4 F6 177.9(3) no 3_555 . .
F8 P1 F4 F6 1.8(4) no 3_555 . 3_555
F4 P1 F9 F7 -2.2(6) no . . .
F4 P1 F9 F8 -1.2(8) no . . .
F4 P1 F9 F9 179.1(5) no . . 3_555
F4 P1 F9 F10 -173.9(5) no . . .
F9 P1 F4 F5 2.7(9) no . . .
F9 P1 F4 F5 178.9(4) no . . 3_555
F9 P1 F4 F6 -1.2(6) no . . .
F9 P1 F4 F6 -177.2(5) no . . 3_555
F4 P1 F9 F7 2.2(6) no . 3_555 3_555
F4 P1 F9 F8 1.2(8) no . 3_555 3_555
F4 P1 F9 F9 -179.1(5) no . 3_555 .
F4 P1 F9 F10 173.9(5) no . 3_555 .
F9 P1 F4 F5 -178.9(4) no 3_555 . .
F9 P1 F4 F5 -2.7(9) no 3_555 . 3_555
F9 P1 F4 F6 177.2(5) no 3_555 . .
F9 P1 F4 F6 1.2(6) no 3_555 . 3_555
F5 P1 F5 F4 -2.2(4) no . 3_555 .
F5 P1 F5 F5 -0.0(3) no . 3_555 .
F5 P1 F5 F6 -175.8(6) no . 3_555 3_555
F5 P1 F5 F7 178.8(4) no . 3_555 3_555
F5 P1 F5 F4 2.2(4) no 3_555 . .
F5 P1 F5 F5 0.0(3) no 3_555 . 3_555
F5 P1 F5 F6 175.8(6) no 3_555 . .
F5 P1 F5 F7 -178.8(4) no 3_555 . .
F5 P1 F6 F4 3.6(5) no . . .
F5 P1 F6 F5 -0.0(4) no . . .
F5 P1 F6 F7 -169.5(10) no . . .
F5 P1 F6 F8 -174.5(7) no . . .
F6 P1 F5 F4 -173.6(9) no . . .
F6 P1 F5 F5 -175.8(7) no . . 3_555
F6 P1 F5 F6 0.0(5) no . . .
F6 P1 F5 F7 5.4(5) no . . .
F5 P1 F6 F4 0.1(3) no . 3_555 .
F5 P1 F6 F5 3.6(5) no . 3_555 3_555
F5 P1 F6 F7 173.1(6) no . 3_555 3_555
F5 P1 F6 F8 178.1(3) no . 3_555 3_555
F6 P1 F5 F4 -0.1(5) no 3_555 . .
F6 P1 F5 F5 -2.3(3) no 3_555 . 3_555
F6 P1 F5 F6 173.5(4) no 3_555 . .
F6 P1 F5 F7 178.9(3) no 3_555 . .
F5 P1 F7 F5 0.0(3) no . . .
F5 P1 F7 F6 6.7(5) no . . .
F5 P1 F7 F8 178.4(7) no . . .
F5 P1 F7 F9 179.3(4) no . . .
F7 P1 F5 F4 -179.0(6) no . . .
F7 P1 F5 F5 178.8(4) no . . 3_555
F7 P1 F5 F6 -5.4(4) no . . .
F7 P1 F5 F7 -0.0(3) no . . .
F5 P1 F7 F5 -1.2(4) no . 3_555 3_555
F5 P1 F7 F6 -7.9(8) no . 3_555 3_555
F5 P1 F7 F8 -179.7(4) no . 3_555 3_555
F5 P1 F7 F9 179.4(3) no . 3_555 3_555
F7 P1 F5 F4 3.4(6) no 3_555 . .
F7 P1 F5 F5 1.2(4) no 3_555 . 3_555
F7 P1 F5 F6 177.0(4) no 3_555 . .
F7 P1 F5 F7 -177.6(3) no 3_555 . .
F5 P1 F8 F6 3.0(3) no . . .
F5 P1 F8 F7 -1.3(5) no . . .
F5 P1 F8 F9 -179.7(6) no . . .
F5 P1 F8 F10 -175.2(3) no . . .
F8 P1 F5 F4 -178.2(5) no . . .
F8 P1 F5 F5 179.6(3) no . . 3_555
F8 P1 F5 F6 -4.6(5) no . . .
F8 P1 F5 F7 0.8(3) no . . .
F5 P1 F8 F6 -3.7(8) no . 3_555 3_555
F5 P1 F8 F7 0.6(11) no . 3_555 3_555
F5 P1 F8 F9 178.9(5) no . 3_555 3_555
F5 P1 F8 F10 174.5(6) no . 3_555 .
F8 P1 F5 F4 3.1(10) no 3_555 . .
F8 P1 F5 F5 0.9(8) no 3_555 . 3_555
F8 P1 F5 F6 176.7(6) no 3_555 . .
F8 P1 F5 F7 -177.9(6) no 3_555 . .
F5 P1 F9 F7 -0.6(3) no . . .
F5 P1 F9 F8 0.3(5) no . . .
F5 P1 F9 F9 -179.4(3) no . . 3_555
F5 P1 F9 F10 -172.4(3) no . . .
F9 P1 F5 F4 -178.4(4) no . . .
F9 P1 F5 F5 179.4(2) no . . 3_555
F9 P1 F5 F6 -4.8(5) no . . .
F9 P1 F5 F7 0.6(3) no . . .
F5 P1 F10 F8 9.4(9) no . . .
F5 P1 F10 F8 -174.6(6) no . . 3_555
F5 P1 F10 F9 13.4(12) no . . .
F5 P1 F10 F9 -178.6(5) no . . 3_555
F10 P1 F5 F4 173.6(7) no . . .
F10 P1 F5 F5 171.4(7) no . . 3_555
F10 P1 F5 F6 -12.8(10) no . . .
F10 P1 F5 F7 -7.4(9) no . . .
F5 P1 F6 F4 -0.1(3) no 3_555 . .
F5 P1 F6 F5 -3.6(5) no 3_555 . .
F5 P1 F6 F7 -173.1(6) no 3_555 . .
F5 P1 F6 F8 -178.1(3) no 3_555 . .
F6 P1 F5 F4 0.1(5) no . 3_555 .
F6 P1 F5 F5 2.3(3) no . 3_555 .
F6 P1 F5 F6 -173.5(4) no . 3_555 3_555
F6 P1 F5 F7 -178.9(3) no . 3_555 3_555
F5 P1 F6 F4 -3.6(5) no 3_555 3_555 .
F5 P1 F6 F5 -0.0(4) no 3_555 3_555 3_555
F5 P1 F6 F7 169.5(10) no 3_555 3_555 3_555
F5 P1 F6 F8 174.5(7) no 3_555 3_555 3_555
F6 P1 F5 F4 173.6(9) no 3_555 3_555 .
F6 P1 F5 F5 175.8(7) no 3_555 3_555 .
F6 P1 F5 F6 -0.0(5) no 3_555 3_555 3_555
F6 P1 F5 F7 -5.4(5) no 3_555 3_555 3_555
F5 P1 F7 F5 1.2(4) no 3_555 . .
F5 P1 F7 F6 7.9(8) no 3_555 . .
F5 P1 F7 F8 179.7(4) no 3_555 . .
F5 P1 F7 F9 -179.4(3) no 3_555 . .
F7 P1 F5 F4 -3.4(6) no . 3_555 .
F7 P1 F5 F5 -1.2(4) no . 3_555 .
F7 P1 F5 F6 -177.0(4) no . 3_555 3_555
F7 P1 F5 F7 177.6(3) no . 3_555 3_555
F5 P1 F7 F5 -0.0(3) no 3_555 3_555 3_555
F5 P1 F7 F6 -6.7(5) no 3_555 3_555 3_555
F5 P1 F7 F8 -178.4(7) no 3_555 3_555 3_555
F5 P1 F7 F9 -179.3(4) no 3_555 3_555 3_555
F7 P1 F5 F4 179.0(6) no 3_555 3_555 .
F7 P1 F5 F5 -178.8(4) no 3_555 3_555 .
F7 P1 F5 F6 5.4(4) no 3_555 3_555 3_555
F7 P1 F5 F7 0.0(3) no 3_555 3_555 3_555
F5 P1 F8 F6 3.7(8) no 3_555 . .
F5 P1 F8 F7 -0.6(11) no 3_555 . .
F5 P1 F8 F9 -178.9(5) no 3_555 . .
F5 P1 F8 F10 -174.5(6) no 3_555 . .
F8 P1 F5 F4 -3.1(10) no . 3_555 .
F8 P1 F5 F5 -0.9(8) no . 3_555 .
F8 P1 F5 F6 -176.7(6) no . 3_555 3_555
F8 P1 F5 F7 177.9(6) no . 3_555 3_555
F5 P1 F8 F6 -3.0(3) no 3_555 3_555 3_555
F5 P1 F8 F7 1.3(5) no 3_555 3_555 3_555
F5 P1 F8 F9 179.7(6) no 3_555 3_555 3_555
F5 P1 F8 F10 175.2(3) no 3_555 3_555 .
F8 P1 F5 F4 178.2(5) no 3_555 3_555 .
F8 P1 F5 F5 -179.6(3) no 3_555 3_555 .
F8 P1 F5 F6 4.6(5) no 3_555 3_555 3_555
F8 P1 F5 F7 -0.8(3) no 3_555 3_555 3_555
F5 P1 F9 F7 0.6(3) no 3_555 3_555 3_555
F5 P1 F9 F8 -0.3(5) no 3_555 3_555 3_555
F5 P1 F9 F9 179.4(3) no 3_555 3_555 .
F5 P1 F9 F10 172.4(3) no 3_555 3_555 .
F9 P1 F5 F4 178.4(4) no 3_555 3_555 .
F9 P1 F5 F5 -179.4(2) no 3_555 3_555 .
F9 P1 F5 F6 4.8(5) no 3_555 3_555 3_555
F9 P1 F5 F7 -0.6(3) no 3_555 3_555 3_555
F5 P1 F10 F8 174.6(6) no 3_555 . .
F5 P1 F10 F8 -9.4(9) no 3_555 . 3_555
F5 P1 F10 F9 178.6(5) no 3_555 . .
F5 P1 F10 F9 -13.4(12) no 3_555 . 3_555
F10 P1 F5 F4 -173.6(7) no . 3_555 .
F10 P1 F5 F5 -171.4(7) no . 3_555 .
F10 P1 F5 F6 12.8(10) no . 3_555 3_555
F10 P1 F5 F7 7.4(9) no . 3_555 3_555
F6 P1 F6 F4 4.4(5) no . 3_555 .
F6 P1 F6 F5 8.0(7) no . 3_555 3_555
F6 P1 F6 F7 177.5(5) no . 3_555 3_555
F6 P1 F6 F8 -177.5(3) no . 3_555 3_555
F6 P1 F6 F4 -4.4(5) no 3_555 . .
F6 P1 F6 F5 -8.0(7) no 3_555 . .
F6 P1 F6 F7 -177.5(5) no 3_555 . .
F6 P1 F6 F8 177.5(3) no 3_555 . .
F6 P1 F7 F5 -6.7(7) no . . .
F6 P1 F7 F6 -0.0(6) no . . .
F6 P1 F7 F8 171.8(12) no . . .
F6 P1 F7 F9 172.7(10) no . . .
F7 P1 F6 F4 173.1(9) no . . .
F7 P1 F6 F5 169.5(11) no . . .
F7 P1 F6 F7 0.0(7) no . . .
F7 P1 F6 F8 -5.0(7) no . . .
F6 P1 F7 F5 2.3(9) no . 3_555 3_555
F6 P1 F7 F6 -4.4(13) no . 3_555 3_555
F6 P1 F7 F8 -176.2(6) no . 3_555 3_555
F6 P1 F7 F9 -177.1(7) no . 3_555 3_555
F7 P1 F6 F4 -2.0(9) no 3_555 . .
F7 P1 F6 F5 -5.6(11) no 3_555 . .
F7 P1 F6 F7 -175.1(6) no 3_555 . .
F7 P1 F6 F8 179.9(7) no 3_555 . .
F6 P1 F8 F6 -0.0(3) no . . .
F6 P1 F8 F7 -4.3(4) no . . .
F6 P1 F8 F9 177.3(8) no . . .
F6 P1 F8 F10 -178.2(5) no . . .
F8 P1 F6 F4 178.1(5) no . . .
F8 P1 F6 F5 174.5(7) no . . .
F8 P1 F6 F7 5.0(5) no . . .
F8 P1 F6 F8 0.0(3) no . . .
F6 P1 F9 F7 -3.2(3) no . . .
F6 P1 F9 F8 -2.3(4) no . . .
F6 P1 F9 F9 178.0(3) no . . 3_555
F6 P1 F9 F10 -175.0(4) no . . .
F9 P1 F6 F4 179.4(2) no . . .
F9 P1 F6 F5 175.8(5) no . . .
F9 P1 F6 F7 6.3(5) no . . .
F9 P1 F6 F8 1.3(2) no . . .
F6 P1 F9 F7 177.4(6) no . 3_555 3_555
F6 P1 F9 F8 176.4(5) no . 3_555 3_555
F6 P1 F9 F9 -3.8(6) no . 3_555 .
F6 P1 F9 F10 -10.9(8) no . 3_555 .
F9 P1 F6 F4 -177.2(5) no 3_555 . .
F9 P1 F6 F5 179.2(4) no 3_555 . .
F9 P1 F6 F7 9.8(10) no 3_555 . .
F9 P1 F6 F8 4.7(7) no 3_555 . .
F6 P1 F10 F8 1.7(5) no . . .
F6 P1 F10 F8 177.6(3) no . . 3_555
F6 P1 F10 F9 5.6(8) no . . .
F6 P1 F10 F9 173.7(5) no . . 3_555
F10 P1 F6 F4 176.4(4) no . . .
F10 P1 F6 F5 172.8(5) no . . .
F10 P1 F6 F7 3.3(8) no . . .
F10 P1 F6 F8 -1.7(5) no . . .
F6 P1 F7 F5 -2.3(9) no 3_555 . .
F6 P1 F7 F6 4.4(13) no 3_555 . .
F6 P1 F7 F8 176.2(6) no 3_555 . .
F6 P1 F7 F9 177.1(7) no 3_555 . .
F7 P1 F6 F4 2.0(9) no . 3_555 .
F7 P1 F6 F5 5.6(11) no . 3_555 3_555
F7 P1 F6 F7 175.1(6) no . 3_555 3_555
F7 P1 F6 F8 -179.9(7) no . 3_555 3_555
F6 P1 F7 F5 6.7(7) no 3_555 3_555 3_555
F6 P1 F7 F6 -0.0(6) no 3_555 3_555 3_555
F6 P1 F7 F8 -171.8(12) no 3_555 3_555 3_555
F6 P1 F7 F9 -172.7(10) no 3_555 3_555 3_555
F7 P1 F6 F4 -173.1(9) no 3_555 3_555 .
F7 P1 F6 F5 -169.5(11) no 3_555 3_555 3_555
F7 P1 F6 F7 0.0(7) no 3_555 3_555 3_555
F7 P1 F6 F8 5.0(7) no 3_555 3_555 3_555
F6 P1 F8 F6 0.0(3) no 3_555 3_555 3_555
F6 P1 F8 F7 4.3(4) no 3_555 3_555 3_555
F6 P1 F8 F9 -177.3(8) no 3_555 3_555 3_555
F6 P1 F8 F10 178.2(5) no 3_555 3_555 .
F8 P1 F6 F4 -178.1(5) no 3_555 3_555 .
F8 P1 F6 F5 -174.5(7) no 3_555 3_555 3_555
F8 P1 F6 F7 -5.0(5) no 3_555 3_555 3_555
F8 P1 F6 F8 0.0(3) no 3_555 3_555 3_555
F6 P1 F9 F7 -177.4(6) no 3_555 . .
F6 P1 F9 F8 -176.4(5) no 3_555 . .
F6 P1 F9 F9 3.8(6) no 3_555 . 3_555
F6 P1 F9 F10 10.9(8) no 3_555 . .
F9 P1 F6 F4 177.2(5) no . 3_555 .
F9 P1 F6 F5 -179.2(4) no . 3_555 3_555
F9 P1 F6 F7 -9.8(10) no . 3_555 3_555
F9 P1 F6 F8 -4.7(7) no . 3_555 3_555
F6 P1 F9 F7 3.2(3) no 3_555 3_555 3_555
F6 P1 F9 F8 2.3(4) no 3_555 3_555 3_555
F6 P1 F9 F9 -178.0(3) no 3_555 3_555 .
F6 P1 F9 F10 175.0(4) no 3_555 3_555 .
F9 P1 F6 F4 -179.4(2) no 3_555 3_555 .
F9 P1 F6 F5 -175.8(5) no 3_555 3_555 3_555
F9 P1 F6 F7 -6.3(5) no 3_555 3_555 3_555
F9 P1 F6 F8 -1.3(2) no 3_555 3_555 3_555
F6 P1 F10 F8 -177.6(3) no 3_555 . .
F6 P1 F10 F8 -1.7(5) no 3_555 . 3_555
F6 P1 F10 F9 -173.7(5) no 3_555 . .
F6 P1 F10 F9 -5.6(8) no 3_555 . 3_555
F10 P1 F6 F4 -176.4(4) no . 3_555 .
F10 P1 F6 F5 -172.8(5) no . 3_555 3_555
F10 P1 F6 F7 -3.3(8) no . 3_555 3_555
F10 P1 F6 F8 1.7(5) no . 3_555 3_555
F7 P1 F8 F6 4.3(6) no . . .
F7 P1 F8 F7 -0.0(6) no . . .
F7 P1 F8 F9 -178.4(11) no . . .
F7 P1 F8 F10 -173.9(8) no . . .
F8 P1 F7 F5 -178.4(9) no . . .
F8 P1 F7 F6 -171.8(12) no . . .
F8 P1 F7 F8 -0.0(5) no . . .
F8 P1 F7 F9 0.9(6) no . . .
F7 P1 F8 F6 179.9(7) no . 3_555 3_555
F7 P1 F8 F7 -175.8(6) no . 3_555 3_555
F7 P1 F8 F9 2.6(12) no . 3_555 3_555
F7 P1 F8 F10 -1.9(9) no . 3_555 .
F8 P1 F7 F5 177.9(7) no 3_555 . .
F8 P1 F7 F6 -175.4(6) no 3_555 . .
F8 P1 F7 F8 -3.7(12) no 3_555 . .
F8 P1 F7 F9 -2.8(9) no 3_555 . .
F7 P1 F9 F7 0.0(3) no . . .
F7 P1 F9 F8 1.0(4) no . . .
F7 P1 F9 F9 -178.8(4) no . . 3_555
F7 P1 F9 F10 -171.7(5) no . . .
F9 P1 F7 F5 -179.3(4) no . . .
F9 P1 F7 F6 -172.7(8) no . . .
F9 P1 F7 F8 -0.9(4) no . . .
F9 P1 F7 F9 0.0(2) no . . .
F7 P1 F9 F7 -177.5(4) no . 3_555 3_555
F7 P1 F9 F8 -178.5(4) no . 3_555 3_555
F7 P1 F9 F9 1.3(4) no . 3_555 .
F7 P1 F9 F10 -5.8(5) no . 3_555 .
F9 P1 F7 F5 179.3(2) no 3_555 . .
F9 P1 F7 F6 -174.0(5) no 3_555 . .
F9 P1 F7 F8 -2.2(7) no 3_555 . .
F9 P1 F7 F9 -1.3(4) no 3_555 . .
F7 P1 F10 F8 3.1(4) no . . .
F7 P1 F10 F8 179.1(3) no . . 3_555
F7 P1 F10 F9 7.1(6) no . . .
F7 P1 F10 F9 175.1(6) no . . 3_555
F10 P1 F7 F5 176.3(4) no . . .
F10 P1 F7 F6 -177.1(7) no . . .
F10 P1 F7 F8 -5.3(6) no . . .
F10 P1 F7 F9 -4.4(4) no . . .
F7 P1 F8 F6 -179.9(7) no 3_555 . .
F7 P1 F8 F7 175.8(6) no 3_555 . .
F7 P1 F8 F9 -2.6(12) no 3_555 . .
F7 P1 F8 F10 1.9(9) no 3_555 . .
F8 P1 F7 F5 -177.9(7) no . 3_555 3_555
F8 P1 F7 F6 175.4(6) no . 3_555 3_555
F8 P1 F7 F8 3.7(12) no . 3_555 3_555
F8 P1 F7 F9 2.8(9) no . 3_555 3_555
F7 P1 F8 F6 -4.3(6) no 3_555 3_555 3_555
F7 P1 F8 F7 0.0(6) no 3_555 3_555 3_555
F7 P1 F8 F9 178.4(11) no 3_555 3_555 3_555
F7 P1 F8 F10 173.9(8) no 3_555 3_555 .
F8 P1 F7 F5 178.4(9) no 3_555 3_555 3_555
F8 P1 F7 F6 171.8(12) no 3_555 3_555 3_555
F8 P1 F7 F8 0.0(5) no 3_555 3_555 3_555
F8 P1 F7 F9 -0.9(6) no 3_555 3_555 3_555
F7 P1 F9 F7 177.5(4) no 3_555 . .
F7 P1 F9 F8 178.5(4) no 3_555 . .
F7 P1 F9 F9 -1.3(4) no 3_555 . 3_555
F7 P1 F9 F10 5.8(5) no 3_555 . .
F9 P1 F7 F5 -179.3(2) no . 3_555 3_555
F9 P1 F7 F6 174.0(5) no . 3_555 3_555
F9 P1 F7 F8 2.2(7) no . 3_555 3_555
F9 P1 F7 F9 1.3(4) no . 3_555 3_555
F7 P1 F9 F7 0.0(3) no 3_555 3_555 3_555
F7 P1 F9 F8 -1.0(4) no 3_555 3_555 3_555
F7 P1 F9 F9 178.8(4) no 3_555 3_555 .
F7 P1 F9 F10 171.7(5) no 3_555 3_555 .
F9 P1 F7 F5 179.3(4) no 3_555 3_555 3_555
F9 P1 F7 F6 172.7(8) no 3_555 3_555 3_555
F9 P1 F7 F8 0.9(4) no 3_555 3_555 3_555
F9 P1 F7 F9 0.0(2) no 3_555 3_555 3_555
F7 P1 F10 F8 -179.1(3) no 3_555 . .
F7 P1 F10 F8 -3.1(4) no 3_555 . 3_555
F7 P1 F10 F9 -175.1(6) no 3_555 . .
F7 P1 F10 F9 -7.1(6) no 3_555 . 3_555
F10 P1 F7 F5 -176.3(4) no . 3_555 3_555
F10 P1 F7 F6 177.1(7) no . 3_555 3_555
F10 P1 F7 F8 5.3(6) no . 3_555 3_555
F10 P1 F7 F9 4.4(4) no . 3_555 3_555
F8 P1 F8 F6 177.7(3) no . 3_555 3_555
F8 P1 F8 F7 -177.9(4) no . 3_555 3_555
F8 P1 F8 F9 0.4(7) no . 3_555 3_555
F8 P1 F8 F10 -4.0(5) no . 3_555 .
F8 P1 F8 F6 -177.7(3) no 3_555 . .
F8 P1 F8 F7 177.9(4) no 3_555 . .
F8 P1 F8 F9 -0.4(7) no 3_555 . .
F8 P1 F8 F10 4.0(5) no 3_555 . .
F8 P1 F9 F7 -1.0(6) no . . .
F8 P1 F9 F8 0.0(6) no . . .
F8 P1 F9 F9 -179.7(7) no . . 3_555
F8 P1 F9 F10 -172.7(9) no . . .
F9 P1 F8 F6 -177.3(8) no . . .
F9 P1 F8 F7 178.4(11) no . . .
F9 P1 F8 F9 0.0(4) no . . .
F9 P1 F8 F10 4.5(5) no . . .
F8 P1 F9 F7 -178.6(3) no . 3_555 3_555
F8 P1 F9 F8 -179.6(4) no . 3_555 3_555
F8 P1 F9 F9 0.1(3) no . 3_555 .
F8 P1 F9 F10 -6.9(4) no . 3_555 .
F9 P1 F8 F6 -177.5(3) no 3_555 . .
F9 P1 F8 F7 178.1(5) no 3_555 . .
F9 P1 F8 F9 -0.2(6) no 3_555 . .
F9 P1 F8 F10 4.2(2) no 3_555 . .
F8 P1 F10 F8 0.0(3) no . . .
F8 P1 F10 F8 176.0(5) no . . 3_555
F8 P1 F10 F9 4.0(5) no . . .
F8 P1 F10 F9 172.0(8) no . . 3_555
F10 P1 F8 F6 178.2(5) no . . .
F10 P1 F8 F7 173.9(7) no . . .
F10 P1 F8 F9 -4.5(5) no . . .
F10 P1 F8 F10 -0.0(4) no . . .
F8 P1 F9 F7 178.6(3) no 3_555 . .
F8 P1 F9 F8 179.6(4) no 3_555 . .
F8 P1 F9 F9 -0.1(3) no 3_555 . 3_555
F8 P1 F9 F10 6.9(4) no 3_555 . .
F9 P1 F8 F6 177.5(3) no . 3_555 3_555
F9 P1 F8 F7 -178.1(5) no . 3_555 3_555
F9 P1 F8 F9 0.2(6) no . 3_555 3_555
F9 P1 F8 F10 -4.2(2) no . 3_555 .
F8 P1 F9 F7 1.0(6) no 3_555 3_555 3_555
F8 P1 F9 F8 -0.0(6) no 3_555 3_555 3_555
F8 P1 F9 F9 179.7(7) no 3_555 3_555 .
F8 P1 F9 F10 172.7(9) no 3_555 3_555 .
F9 P1 F8 F6 177.3(8) no 3_555 3_555 3_555
F9 P1 F8 F7 -178.4(11) no 3_555 3_555 3_555
F9 P1 F8 F9 -0.0(4) no 3_555 3_555 3_555
F9 P1 F8 F10 -4.5(5) no 3_555 3_555 .
F8 P1 F10 F8 -176.0(5) no 3_555 . .
F8 P1 F10 F8 0.0(3) no 3_555 . 3_555
F8 P1 F10 F9 -172.0(8) no 3_555 . .
F8 P1 F10 F9 -4.0(5) no 3_555 . 3_555
F10 P1 F8 F6 -178.2(5) no . 3_555 3_555
F10 P1 F8 F7 -173.9(7) no . 3_555 3_555
F10 P1 F8 F9 4.5(5) no . 3_555 3_555
F10 P1 F8 F10 0.0(4) no . 3_555 .
F9 P1 F9 F7 -178.8(3) no . 3_555 3_555
F9 P1 F9 F8 -179.7(5) no . 3_555 3_555
F9 P1 F9 F9 0.0(2) no . 3_555 .
F9 P1 F9 F10 -7.0(3) no . 3_555 .
F9 P1 F9 F7 178.8(3) no 3_555 . .
F9 P1 F9 F8 179.7(5) no 3_555 . .
F9 P1 F9 F9 0.0(2) no 3_555 . 3_555
F9 P1 F9 F10 7.0(3) no 3_555 . .
F9 P1 F10 F8 -4.0(5) no . . .
F9 P1 F10 F8 172.0(8) no . . 3_555
F9 P1 F10 F9 0.0(3) no . . .
F9 P1 F10 F9 168.0(11) no . . 3_555
F10 P1 F9 F7 171.7(7) no . . .
F10 P1 F9 F8 172.7(9) no . . .
F10 P1 F9 F9 -7.0(7) no . . 3_555
F10 P1 F9 F10 0.0(6) no . . .
F9 P1 F10 F8 -172.0(8) no 3_555 . .
F9 P1 F10 F8 4.0(5) no 3_555 . 3_555
F9 P1 F10 F9 -168.0(11) no 3_555 . .
F9 P1 F10 F9 -0.0(3) no 3_555 . 3_555
F10 P1 F9 F7 -171.7(7) no . 3_555 3_555
F10 P1 F9 F8 -172.7(9) no . 3_555 3_555
F10 P1 F9 F9 7.0(7) no . 3_555 .
F10 P1 F9 F10 -0.0(6) no . 3_555 .
P1 F4 F5 P1 0.00(3) no . . .
P1 F4 F5 F5 5.3(13) no . . 3_555
P1 F4 F5 F7 -1.4(11) no . . .
P1 F4 F5 P1 -0.00(3) no . 3_555 .
P1 F4 F5 F5 -5.3(13) no . 3_555 .
P1 F4 F5 F7 1.4(11) no . 3_555 3_555
P1 F4 F6 P1 0.00(4) no . . .
P1 F4 F6 F7 8.3(9) no . . .
P1 F4 F6 F8 1.8(4) no . . .
P1 F4 F6 P1 -0.00(4) no . 3_555 .
P1 F4 F6 F7 -8.3(9) no . 3_555 3_555
P1 F4 F6 F8 -1.8(4) no . 3_555 3_555
F5 F4 F5 P1 5.3(15) no . 3_555 .
F5 F4 F5 F5 -0.0(7) no . 3_555 .
F5 F4 F5 F7 7(2) no . 3_555 3_555
F5 F4 F5 P1 -5.3(15) no 3_555 . .
F5 F4 F5 F5 0.0(7) no 3_555 . 3_555
F5 F4 F5 F7 -7(2) no 3_555 . .
F5 F4 F6 P1 -0.1(9) no . 3_555 .
F5 F4 F6 F7 -8.4(16) no . 3_555 3_555
F5 F4 F6 F8 -1.9(12) no . 3_555 3_555
F6 F4 F5 P1 0.1(9) no 3_555 . .
F6 F4 F5 F5 5.4(7) no 3_555 . 3_555
F6 F4 F5 F7 -1.3(19) no 3_555 . .
F5 F4 F6 P1 0.1(9) no 3_555 . .
F5 F4 F6 F7 8.4(16) no 3_555 . .
F5 F4 F6 F8 1.9(12) no 3_555 . .
F6 F4 F5 P1 -0.1(9) no . 3_555 .
F6 F4 F5 F5 -5.4(7) no . 3_555 .
F6 F4 F5 F7 1.3(19) no . 3_555 3_555
F6 F4 F6 P1 -3.9(5) no . 3_555 .
F6 F4 F6 F7 -12.2(13) no . 3_555 3_555
F6 F4 F6 F8 -5.7(8) no . 3_555 3_555
F6 F4 F6 P1 3.9(5) no 3_555 . .
F6 F4 F6 F7 12.2(13) no 3_555 . .
F6 F4 F6 F8 5.7(8) no 3_555 . .
P1 F5 F5 P1 0.00(4) no . 3_555 .
P1 F5 F5 F4 174.0(11) no . 3_555 .
P1 F5 F5 F6 6.4(9) no . 3_555 3_555
P1 F5 F5 F7 -1.3(4) no . 3_555 3_555
P1 F5 F6 P1 -0.00(3) no . . .
P1 F5 F6 F7 14.4(14) no . . .
P1 F5 F6 F8 5.6(7) no . . .
P1 F5 F7 P1 0.00(4) no . . .
P1 F5 F7 F6 -163.8(12) no . . .
P1 F5 F7 F8 -2.0(9) no . . .
P1 F5 F7 F9 -0.7(5) no . . .
F4 F5 F5 P1 -174.0(17) no . 3_555 .
F4 F5 F5 F4 0.0(13) no . 3_555 .
F4 F5 F5 F6 -168(2) no . 3_555 3_555
F4 F5 F5 F7 -175.2(18) no . 3_555 3_555
F4 F5 F7 P1 1.5(13) no . . .
F4 F5 F7 F6 -162.3(18) no . . .
F4 F5 F7 F8 -0(2) no . . .
F4 F5 F7 F9 0.9(17) no . . .
F5 F5 F6 P1 5.6(10) no 3_555 . .
F5 F5 F6 F7 20(2) no 3_555 . .
F5 F5 F6 F8 11.3(17) no 3_555 . .
F6 F5 F5 P1 -6.4(11) no . 3_555 .
F6 F5 F5 F4 167.6(17) no . 3_555 .
F6 F5 F5 F6 0.0(18) no . 3_555 3_555
F6 F5 F5 F7 -7.7(15) no . 3_555 3_555
F5 F5 F7 P1 -1.2(5) no 3_555 . .
F5 F5 F7 F6 -165.1(12) no 3_555 . .
F5 F5 F7 F8 -3.2(14) no 3_555 . .
F5 F5 F7 F9 -1.9(10) no 3_555 . .
F7 F5 F5 P1 1.3(5) no . 3_555 .
F7 F5 F5 F4 175.2(12) no . 3_555 .
F7 F5 F5 F6 7.7(13) no . 3_555 3_555
F7 F5 F5 F7 0.0(9) no . 3_555 3_555
P1 F6 F7 P1 0.00(3) no . . .
P1 F6 F7 F5 14.0(15) no . . .
P1 F6 F7 F8 -19(3) no . . .
P1 F6 F7 F9 -11.3(15) no . . .
P1 F6 F8 P1 0.00(4) no . . .
P1 F6 F8 F9 -4.9(14) no . . .
P1 F6 F8 F10 1.9(5) no . . .
F4 F6 F7 P1 -7.4(10) no . . .
F4 F6 F7 F5 6.5(6) no . . .
F4 F6 F7 F8 -26(4) no . . .
F4 F6 F7 F9 -19(2) no . . .
F4 F6 F8 P1 -1.8(5) no . . .
F4 F6 F8 F9 -6.7(18) no . . .
F4 F6 F8 F10 0.2(10) no . . .
F5 F6 F7 P1 -14.0(16) no . . .
F5 F6 F7 F5 -0.0(6) no . . .
F5 F6 F7 F8 -33(4) no . . .
F5 F6 F7 F9 -25(3) no . . .
F5 F6 F8 P1 -6.1(9) no . . .
F5 F6 F8 F9 -11(2) no . . .
F5 F6 F8 F10 -4.2(13) no . . .
P1 F7 F8 P1 -0.00(3) no . . .
P1 F7 F8 F9 4(3) no . . .
P1 F7 F8 F10 7.9(11) no . . .
P1 F7 F9 P1 0.00(4) no . . .
P1 F7 F9 F9 1.2(4) no . . 3_555
P1 F7 F9 F10 10.1(6) no . . .
F5 F7 F8 P1 1.8(10) no . . .
F5 F7 F8 F9 6(4) no . . .
F5 F7 F8 F10 10(2) no . . .
F5 F7 F9 P1 0.7(5) no . . .
F5 F7 F9 F9 1.8(8) no . . 3_555
F5 F7 F9 F10 10.8(11) no . . .
F6 F7 F8 P1 19(3) no . . .
F6 F7 F8 F9 24(6) no . . .
F6 F7 F8 F10 27(4) no . . .
F6 F7 F9 P1 12.7(17) no . . .
F6 F7 F9 F9 14(2) no . . 3_555
F6 F7 F9 F10 23(2) no . . .
P1 F8 F9 P1 -0.00(3) no . . .
P1 F8 F9 F9 0.3(8) no . . 3_555
P1 F8 F9 F10 10.9(13) no . . .
P1 F8 F10 P1 0.00(4) no . . .
P1 F8 F10 F8 -3.9(5) no . . 3_555
P1 F8 F10 F9 -11.0(11) no . . 3_555
F6 F8 F9 P1 4.5(14) no . . .
F6 F8 F9 F9 5(2) no . . 3_555
F6 F8 F9 F10 15(3) no . . .
F6 F8 F10 P1 -2.0(7) no . . .
F6 F8 F10 F8 -5.9(11) no . . 3_555
F6 F8 F10 F9 -13.0(17) no . . 3_555
F7 F8 F9 P1 -4(3) no . . .
F7 F8 F9 F9 -4(4) no . . 3_555
F7 F8 F9 F10 7(4) no . . .
F7 F8 F10 P1 -8.7(13) no . . .
F7 F8 F10 F8 -12.6(17) no . . 3_555
F7 F8 F10 F9 -20(2) no . . 3_555
F9 F8 F10 P1 167.7(18) no . . .
F9 F8 F10 F8 163.8(19) no . . 3_555
F9 F8 F10 F9 157(2) no . . 3_555
F10 F8 F9 P1 -10.9(16) no . . .
F10 F8 F9 F9 -10.6(11) no . . 3_555
F10 F8 F9 F10 0.0(9) no . . .
P1 F9 F9 P1 0.00(4) no . 3_555 .
P1 F9 F9 F7 1.2(3) no . 3_555 3_555
P1 F9 F9 F8 0.3(6) no . 3_555 3_555
P1 F9 F10 P1 0.00(3) no . . .
P1 F9 F10 F8 -9.6(10) no . . 3_555
P1 F9 F10 F9 -24(2) no . . 3_555
F7 F9 F9 P1 -1.2(4) no . 3_555 .
F7 F9 F9 F7 0.0(6) no . 3_555 3_555
F7 F9 F9 F8 -0.9(9) no . 3_555 3_555
F7 F9 F10 P1 -9.2(9) no . . .
F7 F9 F10 F8 -18.8(18) no . . 3_555
F7 F9 F10 F9 -34(3) no . . 3_555
F8 F9 F9 P1 -0.3(9) no . 3_555 .
F8 F9 F9 F7 0.9(11) no . 3_555 3_555
F8 F9 F9 F8 0.0(13) no . 3_555 3_555
F8 F9 F10 P1 -10.8(16) no . . .
F8 F9 F10 F8 -20(2) no . . 3_555
F8 F9 F10 F9 -35(3) no . . 3_555
C1 N1 C2 C2 -0.3(2) no . . 3_555
C1 N1 C2 C6 -179.6(2) no . . .
C2 N1 C1 N1 0.5(3) no . . 3_555
C1 N1 C3 C4 50.5(3) no . . .
C1 N1 C3 C5 -73.6(3) no . . .
C3 N1 C1 N1 177.04(19) no . . 3_555
C2 N1 C3 C4 -133.6(2) no . . .
C2 N1 C3 C5 102.3(2) no . . .
C3 N1 C2 C2 -176.76(18) no . . 3_555
C3 N1 C2 C6 4.0(3) no . . .
N1 C2 C2 N1 0.0(2) no . 3_555 3_555
N1 C2 C2 C6 -179.20(17) no . 3_555 3_555
C6 C2 C2 N1 179.2(2) no . 3_555 3_555
C6 C2 C2 C6 0.0(4) no . 3_555 3_555

loop_
_cod_changelog_entry_id
_cod_changelog_entry_author
_cod_changelog_entry_date
_cod_changelog_entry_text
1 'Vaitkus, Antanas' 2022-05-09T05:00:00+03:00
;
 Replaced the '&#x0080;' sequence with a backslash symbol ('\')
 in multiple data values.
;
